data_2103515
loop_
_publ_author_name
'Pavlovska, A.'
'Werner, S.'
'Maximov, B.'
'Mill, B.'

_publ_section_title
;
 Pressure-induced phase transitions of piezoelectric single crystals
 from the langasite family: La~3~Nb~0.5~Ga~5.5~O~14~ and
 La~3~Ta~0.5~Ga~5.5~O~14~
;
_journal_issue 6
_journal_name_full 'Acta Crystallographica Section B'
_journal_page_first 939
_journal_page_last 947
_journal_paper_doi 10.1107/S0108768102010273
_journal_volume 58
_journal_year 2002
_chemical_formula_sum 'Ga5.5 La3 Nb0.5 O14'
_chemical_formula_weight 1070.65
_space_group_IT_number 150
_symmetry_space_group_name_Hall 'P 3 2"'
_symmetry_space_group_name_H-M 'P 3 2 1'
_atom_sites_solution_hydrogens geom
_atom_sites_solution_primary direct
_atom_sites_solution_secondary difmap
_audit_creation_method SHELXL-97
_cell_angle_alpha 90.00
_cell_angle_beta 90.00
_cell_angle_gamma 120.00
_cell_formula_units_Z 1
_cell_length_a 7.864
_cell_length_b 7.864
_cell_length_c 5.007
_cell_measurement_temperature 293(2)
_cell_volume 268.2
_computing_structure_refinement 'SHELXL-97 (Sheldrick, 1997)'
_computing_structure_solution 'SHELXS-97 (Sheldrick, 1990)'
_diffrn_ambient_pressure 15.6E+6
_diffrn_ambient_temperature 293(2)
_diffrn_measured_fraction_theta_full 0.254
_diffrn_measured_fraction_theta_max 0.254
_diffrn_radiation_source synchrotron
_diffrn_radiation_wavelength 0.54920
_diffrn_reflns_av_R_equivalents 0.0756
_diffrn_reflns_av_sigmaI/netI 0.0651
_diffrn_reflns_limit_h_max 12
_diffrn_reflns_limit_h_min -12
_diffrn_reflns_limit_k_max 10
_diffrn_reflns_limit_k_min -10
_diffrn_reflns_limit_l_max 8
_diffrn_reflns_limit_l_min -8
_diffrn_reflns_number 532
_diffrn_reflns_theta_full 36.21
_diffrn_reflns_theta_max 36.21
_diffrn_reflns_theta_min 3.14
_exptl_absorpt_coefficient_mu 15.052
_exptl_crystal_density_diffrn 6.630
_exptl_crystal_density_method 'not measured'
_exptl_crystal_F_000 474
_refine_diff_density_max 3.097
_refine_diff_density_min -2.115
_refine_diff_density_rms 0.552
_refine_ls_abs_structure_details 'Flack H D (1983), Acta Cryst. A39, 876-881'
_refine_ls_abs_structure_Flack 0.12(18)
_refine_ls_extinction_method none
_refine_ls_goodness_of_fit_ref 1.432
_refine_ls_hydrogen_treatment mixed
_refine_ls_matrix_type full
_refine_ls_number_parameters 38
_refine_ls_number_reflns 419
_refine_ls_number_restraints 0
_refine_ls_restrained_S_all 1.432
_refine_ls_R_factor_all 0.0699
_refine_ls_R_factor_gt 0.0695
_refine_ls_shift/su_max 0.000
_refine_ls_shift/su_mean 0.000
_refine_ls_structure_factor_coef Fsqd
_refine_ls_weighting_details 'calc w=1/[\s^2^(Fo^2^)+(0.1000P)^2^+0.0000P] where P=(Fo^2^+2Fc^2^)/3'
_refine_ls_weighting_scheme calc
_refine_ls_wR_factor_gt 0.1827
_refine_ls_wR_factor_ref 0.1836
_reflns_number_gt 414
_reflns_number_total 419
_reflns_threshold_expression >2sigma(I)
_cod_data_source_file sn0021-15.6d3.cif
_cod_data_source_block 15.6d3
_cod_depositor_comments
;
The _diffrn_ambient_pressure was taken from the original data block
header, after comparison with the paper text and supplementary
material.

When more than one structure was present in the sn0021.cif file for a
given pressure, the structure with the minimal _refine_ls_R_factor_all
value was taken as the best one, and all others marked with the
'_cod_suboptimal_structure yes' tag.

Changing (with the help of Perl) all _diffrn_radiation_source values in
the files that were reportedly colected on the HASYLAB D3 beamline
(Hamburg) from 'fine-focus sealed tube' to synchrotron.

The command was:

perl -i -ne \
    "s/'fine-focus sealed tube'/synchrotron/; \
    print unless /_diffrn_radiation_type|_diffrn_radiation_monochromator/" \
    *d3*.cif \
    11.57split.cif \
    21.85split.cif \
    22.85split.cif

Saulius Gra\<zulis
;
_cod_original_formula_sum 'Ga5.50 La3 Nb0.50 O14'
_cod_database_code 2103515

loop_
_symmetry_equiv_pos_as_xyz
'x, y, z'
'y, x, -z'
'-y, x-y, z'
'-x+y, -x, z'
'-x, -x+y, -z'
'x-y, -y, -z'

loop_
_atom_site_label
_atom_site_type_symbol
_atom_site_fract_x
_atom_site_fract_y
_atom_site_fract_z
_atom_site_U_iso_or_equiv
_atom_site_adp_type
_atom_site_occupancy
_atom_site_symmetry_multiplicity
_atom_site_calc_flag
_atom_site_refinement_flags
La La 0.4361(3) 0.0000 0.0000 0.0250(5) Uani 1 2 d S
Ga1 Ga 0.0000 0.0000 0.0000 0.0274(11) Uani 0.50 6 d SP
Ga2 Ga 0.6667 0.3333 0.4875(9) 0.0244(9) Uani 1 3 d S
Ga3 Ga 0.7661(4) 0.0000 0.5000 0.0236(7) Uani 1 2 d S
Nb Nb 0.0000 0.0000 0.0000 0.0274(11) Uani 0.50 6 d SP
O1 O 0.6667 0.3333 -0.160(7) 0.030(6) Uani 1 3 d S
O2 O 0.445(4) 0.295(7) 0.319(5) 0.096(16) Uani 1 1 d .
O3 O 0.221(4) 0.074(5) -0.234(4) 0.086(13) Uani 1 1 d .

loop_
_atom_site_aniso_label
_atom_site_aniso_U_11
_atom_site_aniso_U_22
_atom_site_aniso_U_33
_atom_site_aniso_U_23
_atom_site_aniso_U_13
_atom_site_aniso_U_12
La 0.0312(8) 0.0149(7) 0.0235(9) 0.0030(8) 0.0015(4) 0.0074(3)
Ga1 0.0351(17) 0.0351(17) 0.012(3) 0.000 0.000 0.0176(9)
Ga2 0.0266(12) 0.0266(12) 0.020(2) 0.000 0.000 0.0133(6)
Ga3 0.0217(10) 0.0315(19) 0.0210(17) -0.0074(14) -0.0037(7) 0.0158(9)
Nb 0.0351(17) 0.0351(17) 0.012(3) 0.000 0.000 0.0176(9)
O1 0.025(8) 0.025(8) 0.038(18) 0.000 0.000 0.013(4)
O2 0.060(16) 0.21(4) 0.050(17) 0.08(2) 0.039(15) 0.09(2)
O3 0.08(2) 0.15(3) 0.067(18) 0.08(2) 0.042(15) 0.09(2)

loop_
_atom_type_symbol
_atom_type_description
_atom_type_scat_dispersion_real
_atom_type_scat_dispersion_imag
_atom_type_scat_source
La La -0.9700 1.5670 'International Tables Vol C Tables 4.2.6.8 and 6.1.1.4'
Nb Nb -0.8490 2.7800 'International Tables Vol C Tables 4.2.6.8 and 6.1.1.4'
Ga Ga 0.2490 1.0300 'International Tables Vol C Tables 4.2.6.8 and 6.1.1.4'
O O 0.0000 0.0000 'International Tables Vol C Tables 4.2.6.8 and 6.1.1.4'

loop_
_geom_angle_atom_site_label_1
_geom_angle_atom_site_label_2
_geom_angle_atom_site_label_3
_geom_angle
_geom_angle_site_symmetry_1
_geom_angle_site_symmetry_3
O3 La O3 65.4(10) . 6
O3 La O1 122.1(9) . 2_545
O3 La O1 79.2(8) 6 2_545
O3 La O1 79.2(8) . .
O3 La O1 122.1(9) 6 .
O1 La O1 156.42(13) 2_545 .
O3 La O2 107.0(11) . 5_655
O3 La O2 139.8(11) 6 5_655
O1 La O2 72.5(9) 2_545 5_655
O1 La O2 92.6(8) . 5_655
O3 La O2 139.8(11) . 3_655
O3 La O2 107.0(12) 6 3_655
O1 La O2 92.6(8) 2_545 3_655
O1 La O2 72.5(9) . 3_655
O2 La O2 102.3(16) 5_655 3_655
O3 La O2 62.7(12) . 6
O3 La O2 78.4(9) 6 6
O1 La O2 66.5(9) 2_545 6
O1 La O2 124.0(10) . 6
O2 La O2 64.4(11) 5_655 6
O2 La O2 157.4(6) 3_655 6
O3 La O2 78.4(9) . .
O3 La O2 62.7(12) 6 .
O1 La O2 124.0(10) 2_545 .
O1 La O2 66.5(9) . .
O2 La O2 157.4(6) 5_655 .
O2 La O2 64.4(11) 3_655 .
O2 La O2 133.9(11) 6 .
O3 La Ga2 109.9(9) . .
O3 La Ga2 84.9(8) 6 .
O1 La Ga2 110.8(8) 2_545 .
O1 La Ga2 65.4(8) . .
O2 La Ga2 131.6(7) 5_655 .
O2 La Ga2 31.7(6) 3_655 .
O2 La Ga2 163.3(4) 6 .
O2 La Ga2 32.7(5) . .
O3 La Ga2 84.9(8) . 2_545
O3 La Ga2 109.9(9) 6 2_545
O1 La Ga2 65.4(8) 2_545 2_545
O1 La Ga2 110.8(8) . 2_545
O2 La Ga2 31.7(6) 5_655 2_545
O2 La Ga2 131.6(7) 3_655 2_545
O2 La Ga2 32.7(5) 6 2_545
O2 La Ga2 163.3(4) . 2_545
Ga2 La Ga2 162.86(7) . 2_545
O3 La Ga1 32.7(5) . .
O3 La Ga1 32.7(5) 6 .
O1 La Ga1 101.79(7) 2_545 .
O1 La Ga1 101.79(7) . .
O2 La Ga1 128.9(8) 5_655 .
O2 La Ga1 128.9(8) 3_655 .
O2 La Ga1 66.9(5) 6 .
O2 La Ga1 66.9(5) . .
Ga2 La Ga1 98.57(3) . .
Ga2 La Ga1 98.57(3) 2_545 .
O3 La Nb 32.7(5) . .
O3 La Nb 32.7(5) 6 .
O1 La Nb 101.79(7) 2_545 .
O1 La Nb 101.79(7) . .
O2 La Nb 128.9(8) 5_655 .
O2 La Nb 128.9(8) 3_655 .
O2 La Nb 66.9(5) 6 .
O2 La Nb 66.9(5) . .
Ga2 La Nb 98.57(3) . .
Ga2 La Nb 98.57(3) 2_545 .
Ga1 La Nb 0.0 . .
O3 Ga1 O3 86.9(12) 4 3
O3 Ga1 O3 86.9(12) 4 .
O3 Ga1 O3 86.9(12) 3 .
O3 Ga1 O3 163.1(19) 4 2
O3 Ga1 O3 83.0(13) 3 2
O3 Ga1 O3 106(2) . 2
O3 Ga1 O3 106(2) 4 6
O3 Ga1 O3 163.1(19) 3 6
O3 Ga1 O3 83.0(13) . 6
O3 Ga1 O3 86.9(12) 2 6
O3 Ga1 O3 83.0(13) 4 5
O3 Ga1 O3 106(2) 3 5
O3 Ga1 O3 163.1(19) . 5
O3 Ga1 O3 86.9(12) 2 5
O3 Ga1 O3 86.9(12) 6 5
O3 Ga1 La 98.4(9) 4 .
O3 Ga1 La 127.0(11) 3 .
O3 Ga1 La 41.5(6) . .
O3 Ga1 La 98.4(9) 2 .
O3 Ga1 La 41.5(6) 6 .
O3 Ga1 La 127.0(11) 5 .
O3 Ga1 La 41.5(6) 4 4
O3 Ga1 La 98.4(9) 3 4
O3 Ga1 La 127.0(11) . 4
O3 Ga1 La 127.0(11) 2 4
O3 Ga1 La 98.4(9) 6 4
O3 Ga1 La 41.5(6) 5 4
La Ga1 La 120.0 . 4
O3 Ga1 La 127.0(11) 4 2
O3 Ga1 La 41.5(6) 3 2
O3 Ga1 La 98.4(9) . 2
O3 Ga1 La 41.5(6) 2 2
O3 Ga1 La 127.0(11) 6 2
O3 Ga1 La 98.4(9) 5 2
La Ga1 La 120.0 . 2
La Ga1 La 120.0 4 2
O1 Ga2 O2 117.6(7) 1_556 3_655
O1 Ga2 O2 117.6(8) 1_556 4_665
O2 Ga2 O2 100.2(9) 3_655 4_665
O1 Ga2 O2 117.6(7) 1_556 .
O2 Ga2 O2 100.2(9) 3_655 .
O2 Ga2 O2 100.2(9) 4_665 .
O1 Ga2 La 136.39(5) 1_556 2_655
O2 Ga2 La 55.8(13) 3_655 2_655
O2 Ga2 La 44.4(11) 4_665 2_655
O2 Ga2 La 105.6(7) . 2_655
O1 Ga2 La 136.40(5) 1_556 4_665
O2 Ga2 La 105.6(7) 3_655 4_665
O2 Ga2 La 55.8(13) 4_665 4_665
O2 Ga2 La 44.4(11) . 4_665
La Ga2 La 73.35(8) 2_655 4_665
O1 Ga2 La 136.39(5) 1_556 .
O2 Ga2 La 44.4(11) 3_655 .
O2 Ga2 La 105.6(7) 4_665 .
O2 Ga2 La 55.8(13) . .
La Ga2 La 73.35(8) 2_655 .
La Ga2 La 73.35(8) 4_665 .
O1 Ga2 La 42.18(5) 1_556 2_656
O2 Ga2 La 97.1(9) 3_655 2_656
O2 Ga2 La 88.6(11) 4_665 2_656
O2 Ga2 La 158.8(9) . 2_656
La Ga2 La 94.214(11) 2_655 2_656
La Ga2 La 140.187(5) 4_665 2_656
La Ga2 La 140.188(5) . 2_656
O1 Ga2 La 42.18(5) 1_556 1_556
O2 Ga2 La 88.6(11) 3_655 1_556
O2 Ga2 La 158.8(9) 4_665 1_556
O2 Ga2 La 97.1(9) . 1_556
La Ga2 La 140.187(5) 2_655 1_556
La Ga2 La 140.187(6) 4_665 1_556
La Ga2 La 94.214(11) . 1_556
La Ga2 La 71.11(8) 2_656 1_556
O1 Ga2 La 42.18(5) 1_556 4_666
O2 Ga2 La 158.8(9) 3_655 4_666
O2 Ga2 La 97.1(9) 4_665 4_666
O2 Ga2 La 88.6(11) . 4_666
La Ga2 La 140.187(6) 2_655 4_666
La Ga2 La 94.214(11) 4_665 4_666
La Ga2 La 140.187(5) . 4_666
La Ga2 La 71.11(8) 2_656 4_666
La Ga2 La 71.11(8) 1_556 4_666
O2 Ga3 O2 104(3) 3_655 5_656
O2 Ga3 O3 99.8(13) 3_655 5_655
O2 Ga3 O3 107.2(12) 5_656 5_655
O2 Ga3 O3 107.2(12) 3_655 3_656
O2 Ga3 O3 99.8(13) 5_656 3_656
O3 Ga3 O3 136(2) 5_655 3_656
O2 Ga3 O3 75.9(17) 3_655 2_655
O2 Ga3 O3 179.6(16) 5_656 2_655
O3 Ga3 O3 73.0(13) 5_655 2_655
O3 Ga3 O3 80.2(12) 3_656 2_655
O2 Ga3 O3 179.6(16) 3_655 4_656
O2 Ga3 O3 75.9(17) 5_656 4_656
O3 Ga3 O3 80.2(12) 5_655 4_656
O3 Ga3 O3 73.0(13) 3_656 4_656
O3 Ga3 O3 104.4(11) 2_655 4_656
O2 Ga3 Nb 86.8(12) 3_655 1_655
O2 Ga3 Nb 141.9(8) 5_656 1_655
O3 Ga3 Nb 34.8(8) 5_655 1_655
O3 Ga3 Nb 112.0(12) 3_656 1_655
O3 Ga3 Nb 38.3(5) 2_655 1_655
O3 Ga3 Nb 93.4(5) 4_656 1_655
O2 Ga3 Nb 141.9(8) 3_655 1_656
O2 Ga3 Nb 86.8(12) 5_656 1_656
O3 Ga3 Nb 112.0(12) 5_655 1_656
O3 Ga3 Nb 34.8(8) 3_656 1_656
O3 Ga3 Nb 93.4(5) 2_655 1_656
O3 Ga3 Nb 38.3(5) 4_656 1_656
Nb Ga3 Nb 107.40(10) 1_655 1_656
O2 Ga3 La 85.4(13) 3_655 1_556
O2 Ga3 La 36.1(11) 5_656 1_556
O3 Ga3 La 141.9(8) 5_655 1_556
O3 Ga3 La 75.9(12) 3_656 1_556
O3 Ga3 La 143.6(5) 2_655 1_556
O3 Ga3 La 94.4(5) 4_656 1_556
Nb Ga3 La 170.27(10) 1_655 1_556
Nb Ga3 La 82.33(2) 1_656 1_556
O2 Ga3 La 36.1(11) 3_655 .
O2 Ga3 La 85.4(13) 5_656 .
O3 Ga3 La 75.9(12) 5_655 .
O3 Ga3 La 141.9(8) 3_656 .
O3 Ga3 La 94.4(5) 2_655 .
O3 Ga3 La 143.6(5) 4_656 .
Nb Ga3 La 82.33(2) 1_655 .
Nb Ga3 La 170.27(10) 1_656 .
La Ga3 La 87.94(9) 1_556 .
O3 Nb O3 86.9(12) 4 3
O3 Nb O3 86.9(12) 4 .
O3 Nb O3 86.9(12) 3 .
O3 Nb O3 163.1(19) 4 2
O3 Nb O3 83.0(13) 3 2
O3 Nb O3 106(2) . 2
O3 Nb O3 106(2) 4 6
O3 Nb O3 163.1(19) 3 6
O3 Nb O3 83.0(13) . 6
O3 Nb O3 86.9(12) 2 6
O3 Nb O3 83.0(13) 4 5
O3 Nb O3 106(2) 3 5
O3 Nb O3 163.1(19) . 5
O3 Nb O3 86.9(12) 2 5
O3 Nb O3 86.9(12) 6 5
O3 Nb Ga3 54.8(11) 4 1_454
O3 Nb Ga3 32.2(7) 3 1_454
O3 Nb Ga3 87.3(7) . 1_454
O3 Nb Ga3 113.8(6) 2 1_454
O3 Nb Ga3 159.0(11) 6 1_454
O3 Nb Ga3 97.7(10) 5 1_454
O3 Nb Ga3 32.2(7) 4 2_545
O3 Nb Ga3 87.3(7) 3 2_545
O3 Nb Ga3 54.8(11) . 2_545
O3 Nb Ga3 159.0(11) 2 2_545
O3 Nb Ga3 97.7(10) 6 2_545
O3 Nb Ga3 113.8(6) 5 2_545
Ga3 Nb Ga3 61.69(8) 1_454 2_545
O3 Nb Ga3 87.3(7) 4 4_664
O3 Nb Ga3 54.8(11) 3 4_664
O3 Nb Ga3 32.2(7) . 4_664
O3 Nb Ga3 97.7(10) 2 4_664
O3 Nb Ga3 113.8(6) 6 4_664
O3 Nb Ga3 159.0(11) 5 4_664
Ga3 Nb Ga3 61.69(8) 1_454 4_664
Ga3 Nb Ga3 61.69(8) 2_545 4_664
O3 Nb Ga3 159.0(11) 4 4_665
O3 Nb Ga3 113.8(6) 3 4_665
O3 Nb Ga3 97.7(10) . 4_665
O3 Nb Ga3 32.1(7) 2 4_665
O3 Nb Ga3 54.8(11) 6 4_665
O3 Nb Ga3 87.3(7) 5 4_665
Ga3 Nb Ga3 145.56(4) 1_454 4_665
Ga3 Nb Ga3 145.56(4) 2_545 4_665
Ga3 Nb Ga3 107.40(10) 4_664 4_665
O3 Nb Ga3 97.7(10) 4 2_546
O3 Nb Ga3 159.0(11) 3 2_546
O3 Nb Ga3 113.8(6) . 2_546
O3 Nb Ga3 87.3(7) 2 2_546
O3 Nb Ga3 32.1(7) 6 2_546
O3 Nb Ga3 54.8(11) 5 2_546
Ga3 Nb Ga3 145.56(4) 1_454 2_546
Ga3 Nb Ga3 107.40(10) 2_545 2_546
Ga3 Nb Ga3 145.56(4) 4_664 2_546
Ga3 Nb Ga3 61.69(8) 4_665 2_546
O3 Nb Ga3 113.8(6) 4 1_455
O3 Nb Ga3 97.7(10) 3 1_455
O3 Nb Ga3 159.0(11) . 1_455
O3 Nb Ga3 54.8(11) 2 1_455
O3 Nb Ga3 87.3(7) 6 1_455
O3 Nb Ga3 32.1(7) 5 1_455
Ga3 Nb Ga3 107.40(10) 1_454 1_455
Ga3 Nb Ga3 145.56(4) 2_545 1_455
Ga3 Nb Ga3 145.56(4) 4_664 1_455
Ga3 Nb Ga3 61.69(8) 4_665 1_455
Ga3 Nb Ga3 61.69(8) 2_546 1_455
Ga2 O1 La 109.0(8) 1_554 2_655
Ga2 O1 La 109.0(8) 1_554 .
La O1 La 110.0(8) 2_655 .
Ga2 O1 La 109.0(8) 1_554 4_665
La O1 La 110.0(8) 2_655 4_665
La O1 La 110.0(8) . 4_665
Ga3 O2 Ga2 120.4(13) 4_665 .
Ga3 O2 La 119.0(15) 4_665 4_665
Ga2 O2 La 103.9(15) . 4_665
Ga3 O2 La 116(2) 4_665 .
Ga2 O2 La 91.4(13) . .
La O2 La 100.7(9) 4_665 .
Ga3 O3 Nb 113.1(13) 4_664 .
Ga3 O3 Ga1 113.1(13) 4_664 .
Nb O3 Ga1 0.0 . .
Ga3 O3 La 138.0(14) 4_664 .
Nb O3 La 105.8(8) . .
Ga1 O3 La 105.8(8) . .
Ga3 O3 Ga3 92.9(12) 4_664 2_545
Nb O3 Ga3 87.0(12) . 2_545
Ga1 O3 Ga3 87.0(12) . 2_545
La O3 Ga3 104.8(12) . 2_545

loop_
_geom_bond_atom_site_label_1
_geom_bond_atom_site_label_2
_geom_bond_distance
_geom_bond_site_symmetry_2
La O3 2.36(2) .
La O3 2.36(2) 6
La O1 2.459(12) 2_545
La O1 2.459(12) .
La O2 2.43(3) 5_655
La O2 2.43(3) 3_655
La O2 2.79(4) 6
La O2 2.79(4) .
La Ga2 3.371(3) .
La Ga2 3.371(3) 2_545
La Ga1 3.430(2) .
La Nb 3.430(2) .
Ga1 O3 1.93(2) 4
Ga1 O3 1.93(2) 3
Ga1 O3 1.93(2) .
Ga1 O3 1.93(2) 2
Ga1 O3 1.93(2) 6
Ga1 O3 1.93(2) 5
Ga1 La 3.430(2) 4
Ga1 La 3.430(2) 2
Ga2 O1 1.77(4) 1_556
Ga2 O2 1.82(2) 3_655
Ga2 O2 1.82(2) 4_665
Ga2 O2 1.82(2) .
Ga2 La 3.371(3) 2_655
Ga2 La 3.371(3) 4_665
Ga2 La 3.463(3) 2_656
Ga2 La 3.463(3) 1_556
Ga2 La 3.463(3) 4_666
Ga3 O2 1.73(2) 3_655
Ga3 O2 1.73(2) 5_656
Ga3 O3 1.80(2) 5_655
Ga3 O3 1.80(2) 3_656
Ga3 O3 2.54(4) 2_655
Ga3 O3 2.54(4) 4_656
Ga3 Nb 3.106(2) 1_655
Ga3 Nb 3.106(2) 1_656
Ga3 La 3.606(3) 1_556
Nb O3 1.93(2) 4
Nb O3 1.93(2) 3
Nb O3 1.93(2) .
Nb O3 1.93(2) 2
Nb O3 1.93(2) 6
Nb O3 1.93(2) 5
Nb Ga3 3.106(2) 1_454
Nb Ga3 3.106(2) 2_545
Nb Ga3 3.106(2) 4_664
Nb Ga3 3.106(2) 4_665
Nb Ga3 3.106(2) 2_546
Nb Ga3 3.106(2) 1_455
O1 Ga2 1.77(4) 1_554
O1 La 2.459(12) 2_655
O1 La 2.459(12) 4_665
O2 Ga3 1.73(2) 4_665
O2 La 2.43(3) 4_665
O3 Ga3 1.80(2) 4_664
O3 Ga3 2.54(4) 2_545

loop_
_cod_related_suboptimal_struct
2103516
